data_2243760
loop_
_publ_author_name
'Plutenko, Maksym O.'
'Haukka, Matti'
'Husak, Alina O.'
'Iskenderov, Turganbay S.'
'Mulloev, Nurullo U.'

_publ_section_title
;
 Crystal structure and Hirshfeld surface analysis of
 poly[[bis[\m~4~-<i>N</i>,<i>N</i>'-(1,3,5-oxadiazinane-3,5-diyl)bis(carbamoylmethanoato)]nickel(II)tetrapotassium]
 4.8-hydrate]
;
_journal_coeditor_code WM5595
_journal_issue 3
_journal_name_full 'Acta Crystallographica Section E'
_journal_page_first 298
_journal_page_last 304
_journal_paper_doi 10.1107/S205698902100205X
_journal_volume 77
_journal_year 2021
_chemical_formula_iupac '[K4 Ni2 (C7 H6 N4 O7)2], 4.8H2 O'
_chemical_formula_moiety 'C14 H12 K4 N8 Ni2 O14, 4.8H2 O'
_chemical_formula_sum 'C14 H21.61 K4 N8 Ni2 O18.81'
_chemical_formula_weight 876.66
_chemical_name_systematic
'Poly[[bis[\m~4~-<i>N</i>,<i>N</i>'-(1,3,5-oxadiazinane-3,5-diyl)bis(carbamoylmethanoato)]nickel(II)tetrapotassium] 4.8-hydrate]'
_space_group_crystal_system orthorhombic
_space_group_IT_number 61
_space_group_name_Hall '-P 2ac 2ab'
_space_group_name_H-M_alt 'P b c a'
_atom_sites_solution_hydrogens mixed
_audit_creation_method SHELXL-2018/1
_cell_angle_alpha 90
_cell_angle_beta 90
_cell_angle_gamma 90
_cell_formula_units_Z 8
_cell_length_a 15.0694(3)
_cell_length_b 16.9659(3)
_cell_length_c 22.1920(4)
_cell_measurement_reflns_used 18674
_cell_measurement_temperature 100(2)
_cell_measurement_theta_max 30.03
_cell_measurement_theta_min 1.00
_cell_volume 5673.74(18)
_computing_cell_refinement
;
SAINT (Bruker, 2016)
;
_computing_data_collection
;
APEX3 (Bruker, 2016)
;
_computing_data_reduction
;
SAINT (Bruker, 2016)
;
_computing_molecular_graphics
;
DIAMOND (Brandenburg, 2009)
;
_computing_publication_material
;
publCIF (Westrip, 2010)
;
_computing_structure_refinement
;
<i>SHELXL2018/1</i> (Sheldrick, 2015)
;
_computing_structure_solution
;
SHELXS97 (Sheldrick, 2008)
;
_diffrn_ambient_temperature 100(2)
_diffrn_detector_area_resol_mean 16
_diffrn_measured_fraction_theta_full 0.996
_diffrn_measured_fraction_theta_max 0.986
_diffrn_measurement_device '62mm x 62mm CCD camera on \k-goniostat'
_diffrn_measurement_device_type 'Bruker Kappa APEXII CCD'
_diffrn_measurement_method '\f scans and \w scans with \k offset'
_diffrn_radiation_monochromator 'horizontally mounted graphite crystal'
_diffrn_radiation_source 'fine-focus sealed tube'
_diffrn_radiation_type MoK\a
_diffrn_radiation_wavelength 0.71073
_diffrn_reflns_av_R_equivalents 0.0372
_diffrn_reflns_av_unetI/netI 0.0272
_diffrn_reflns_limit_h_max 21
_diffrn_reflns_limit_h_min -20
_diffrn_reflns_limit_k_max 19
_diffrn_reflns_limit_k_min -23
_diffrn_reflns_limit_l_max 31
_diffrn_reflns_limit_l_min -31
_diffrn_reflns_number 51429
_diffrn_reflns_theta_full 25.242
_diffrn_reflns_theta_max 30.178
_diffrn_reflns_theta_min 2.027
_exptl_absorpt_coefficient_mu 2.014
_exptl_absorpt_correction_T_max 0.6534
_exptl_absorpt_correction_T_min 0.5723
_exptl_absorpt_correction_type multi-scan
_exptl_absorpt_process_details
;
(SADABS; Krause <i>et al.</i>,  2015)
;
_exptl_crystal_colour orange
_exptl_crystal_density_diffrn 2.053
_exptl_crystal_description block
_exptl_crystal_F_000 3552
_exptl_crystal_size_max 0.312
_exptl_crystal_size_mid 0.261
_exptl_crystal_size_min 0.231
_refine_diff_density_max 0.805
_refine_diff_density_min -0.693
_refine_ls_extinction_method none
_refine_ls_goodness_of_fit_ref 1.101
_refine_ls_hydrogen_treatment constr
_refine_ls_matrix_type full
_refine_ls_number_parameters 448
_refine_ls_number_reflns 8287
_refine_ls_number_restraints 0
_refine_ls_restrained_S_all 1.101
_refine_ls_R_factor_all 0.0404
_refine_ls_R_factor_gt 0.0334
_refine_ls_shift/su_max 0.002
_refine_ls_shift/su_mean 0.000
_refine_ls_structure_factor_coef Fsqd
_refine_ls_weighting_details 'w=1/[\s^2^(Fo^2^)+(0.0165P)^2^+9.9285P] where P=(Fo^2^+2Fc^2^)/3'
_refine_ls_weighting_scheme calc
_refine_ls_wR_factor_gt 0.0722
_refine_ls_wR_factor_ref 0.0762
_reflns_number_gt 7371
_reflns_number_total 8287
_reflns_threshold_expression 'I > 2\s(I)'
_cod_data_source_file wm5595sup1.cif
_cod_data_source_block I
_cod_database_code 2243760
_shelx_space_group_comment
;
The symmetry employed for this shelxl refinement is uniquely defined
by the following loop, which should always be used as a source of
symmetry information in preference to the above space-group names.
They are only intended as comments.
;
_shelx_estimated_absorpt_t_min 0.572
_shelx_estimated_absorpt_t_max 0.653

loop_
_space_group_symop_operation_xyz
'x, y, z'
'-x+1/2, -y, z+1/2'
'x+1/2, -y+1/2, -z'
'-x, y+1/2, -z+1/2'
'-x, -y, -z'
'x-1/2, y, -z-1/2'
'-x-1/2, y-1/2, z'
'x, -y-1/2, z-1/2'

loop_
_atom_site_type_symbol
_atom_site_label
_atom_site_fract_x
_atom_site_fract_y
_atom_site_fract_z
_atom_site_U_iso_or_equiv
_atom_site_adp_type
_atom_site_calc_flag
_atom_site_occupancy
_atom_site_disorder_assembly
_atom_site_disorder_group
Ni Ni1 0.39976(2) 0.03560(2) 0.25909(2) 0.01144(6) Uani d 1 . .
K K1 0.42066(3) 0.10115(3) 0.50619(2) 0.01944(9) Uani d 1 . .
K K2 0.62602(3) 0.12976(3) 0.37947(2) 0.01642(8) Uani d 1 . .
K K3A 0.6573(3) 0.0634(2) 0.0628(2) 0.0156(10) Uani d 0.46(3) . .
K K3B 0.6592(3) 0.0786(9) 0.0646(2) 0.0447(9) Uani d 0.54(3) . .
K K4A 0.81367(4) 0.18864(3) 0.48907(2) 0.02787(14) Uani d 0.9643(15) . .
K K4B 0.8620(12) 0.1672(10) 0.4887(6) 0.02787(14) Uani d 0.0357(15) . .
O O1 0.48022(9) 0.05193(8) 0.19539(6) 0.0158(3) Uani d 1 . .
O O2 0.48968(8) 0.03838(8) 0.31915(6) 0.0147(3) Uani d 1 . .
O O3 0.50728(9) 0.01073(9) 0.41691(6) 0.0175(3) Uani d 1 . .
O O4 0.32237(9) -0.00551(9) 0.42549(6) 0.0187(3) Uani d 1 . .
O O5 0.23246(9) -0.10170(8) 0.25535(6) 0.0175(3) Uani d 1 . .
O O6 0.29549(9) 0.06429(10) 0.09851(6) 0.0209(3) Uani d 1 . .
O O7 0.48153(10) 0.07263(11) 0.09625(7) 0.0290(4) Uani d 1 . .
O O1W 0.24931(12) 0.08231(11) 0.54478(7) 0.0294(4) Uani d 1 . .
H H1W1 0.236269 0.039493 0.568245 0.044 Uiso d 1 . .
H H2W1 0.226969 0.122493 0.559745 0.044 Uiso d 1 . .
O O2W 0.63486(14) 0.13337(10) 0.50382(8) 0.0361(4) Uani d 1 . .
H H1W2 0.624292 0.171955 0.530219 0.054 Uiso d 1 . .
H H2W2 0.647697 0.086965 0.524420 0.054 Uiso d 1 . .
O O3W 0.91669(13) 0.06558(12) 0.52097(8) 0.0383(4) Uani d 1 . .
H H1W3 0.926510 0.062280 0.482596 0.057 Uiso d 1 . .
H H2W3 0.967921 0.084541 0.536516 0.057 Uiso d 1 . .
O O4WA 0.60586(13) 0.23598(13) 0.07782(10) 0.0309(6) Uani d 0.805(4) A 1
H H1W4 0.655353 0.218452 0.090399 0.046 Uiso d 0.805(4) A 1
H H2W4 0.567382 0.239687 0.109145 0.046 Uiso d 0.805(4) A 1
O O5W 0.5651(2) 0.16499(15) -0.03385(13) 0.0532(9) Uani d 0.805(4) A 1
H H5WC 0.546573 0.207539 -0.049704 0.080 Uiso d 0.805(4) A 1
H H5WB 0.588393 0.177329 -0.000284 0.080 Uiso d 0.805(4) A 1
O O4WB 0.5638(6) 0.2234(6) 0.0249(4) 0.032(2) Uani d 0.195(4) A 2
H H3W4 0.531930 0.234322 0.055384 0.048 Uiso d 0.195(4) A 2
H H4W4 0.532796 0.240423 -0.006182 0.048 Uiso d 0.195(4) A 2
N N1 0.32286(10) 0.01942(9) 0.32277(7) 0.0125(3) Uani d 1 . .
N N2 0.22857(10) 0.01217(10) 0.31956(7) 0.0129(3) Uani d 1 . .
N N3 0.22075(10) 0.02637(10) 0.20888(7) 0.0137(3) Uani d 1 . .
N N4 0.31391(10) 0.03568(10) 0.19995(7) 0.0128(3) Uani d 1 . .
C C1 0.46081(12) 0.01956(11) 0.37164(8) 0.0134(3) Uani d 1 . .
C C2 0.35945(12) 0.00948(11) 0.37637(8) 0.0131(3) Uani d 1 . .
C C3 0.19564(12) 0.05825(11) 0.26801(8) 0.0138(3) Uani d 1 . .
H H3A 0.130103 0.060914 0.270332 0.017 Uiso calc 1 . .
H H3B 0.218626 0.112739 0.271334 0.017 Uiso calc 1 . .
C C4 0.20301(13) -0.07011(12) 0.31134(9) 0.0167(4) Uani d 1 . .
H H4A 0.228229 -0.101882 0.344615 0.020 Uiso calc 1 . .
H H4B 0.137568 -0.074362 0.313553 0.020 Uiso calc 1 . .
C C5 0.19597(13) -0.05675(12) 0.20682(9) 0.0177(4) Uani d 1 . .
H H5A 0.130467 -0.061003 0.208006 0.021 Uiso calc 1 . .
H H5B 0.216417 -0.079534 0.168170 0.021 Uiso calc 1 . .
C C6 0.34091(12) 0.05407(11) 0.14507(8) 0.0146(3) Uani d 1 . .
C C7 0.44272(12) 0.06056(12) 0.14422(9) 0.0166(4) Uani d 1 . .
Ni Ni1B 0.85260(2) 0.23735(2) 0.24199(2) 0.01304(6) Uani d 1 . .
O O1B 0.77709(9) 0.22102(9) 0.17472(6) 0.0180(3) Uani d 1 . .
O O2B 0.75916(9) 0.23086(8) 0.29873(6) 0.0162(3) Uani d 1 . .
O O3B 0.73206(9) 0.26008(9) 0.39495(7) 0.0212(3) Uani d 1 . .
O O4B 0.91522(10) 0.28278(10) 0.41008(7) 0.0220(3) Uani d 1 . .
O O5B 1.01572(10) 0.37800(8) 0.24472(7) 0.0203(3) Uani d 1 . .
O O6B 0.96972(11) 0.21209(10) 0.08487(7) 0.0253(3) Uani d 1 . .
O O7B 0.78613(11) 0.19730(10) 0.07598(7) 0.0251(3) Uani d 1 . .
N N1B 0.92407(10) 0.25393(10) 0.30822(7) 0.0148(3) Uani d 1 . .
N N2B 1.01790(10) 0.26347(10) 0.30814(7) 0.0151(3) Uani d 1 . .
N N3B 1.03515(10) 0.25123(10) 0.19792(7) 0.0160(3) Uani d 1 . .
N N4B 0.94292(10) 0.23990(10) 0.18580(7) 0.0153(3) Uani d 1 . .
C C1B 0.78284(12) 0.25187(11) 0.35171(9) 0.0152(3) Uani d 1 . .
C C2B 0.88312(12) 0.26501(11) 0.36010(9) 0.0153(3) Uani d 1 . .
C C3B 1.05635(12) 0.21901(12) 0.25760(9) 0.0159(3) Uani d 1 . .
H H3B1 1.121650 0.217835 0.262372 0.019 Uiso calc 1 . .
H H3B2 1.034773 0.163958 0.259596 0.019 Uiso calc 1 . .
C C4B 1.04157(13) 0.34622(12) 0.30124(9) 0.0196(4) Uani d 1 . .
H H4B1 1.012978 0.376994 0.333794 0.024 Uiso calc 1 . .
H H4B2 1.106608 0.351872 0.305799 0.024 Uiso calc 1 . .
C C5B 1.05732(13) 0.33496(12) 0.19717(10) 0.0200(4) Uani d 1 . .
H H5B1 1.122471 0.340939 0.200622 0.024 Uiso calc 1 . .
H H5B2 1.038927 0.357734 0.158040 0.024 Uiso calc 1 . .
C C6B 0.92131(13) 0.22112(12) 0.13005(9) 0.0171(4) Uani d 1 . .
C C7B 0.82017(13) 0.21177(12) 0.12558(9) 0.0178(4) Uani d 1 . .

loop_
_atom_site_aniso_label
_atom_site_aniso_U_11
_atom_site_aniso_U_22
_atom_site_aniso_U_33
_atom_site_aniso_U_12
_atom_site_aniso_U_13
_atom_site_aniso_U_23
Ni1 0.00784(10) 0.01467(12) 0.01179(11) -0.00082(8) -0.00019(7) 0.00124(8)
K1 0.0243(2) 0.0196(2) 0.01449(18) 0.00216(16) -0.00152(15) -0.00092(15)
K2 0.01387(17) 0.0187(2) 0.01671(18) -0.00075(14) 0.00052(14) 0.00027(14)
K3A 0.0119(9) 0.018(2) 0.0172(9) 0.0053(6) -0.0008(6) -0.0050(9)
K3B 0.0199(9) 0.083(3) 0.0313(13) -0.0053(16) -0.0054(8) 0.0187(14)
K4A 0.0356(3) 0.0307(3) 0.0173(2) 0.0017(2) -0.00088(19) -0.00179(19)
K4B 0.0356(3) 0.0307(3) 0.0173(2) 0.0017(2) -0.00088(19) -0.00179(19)
O1 0.0110(6) 0.0210(7) 0.0154(6) -0.0016(5) 0.0011(5) 0.0024(5)
O2 0.0110(6) 0.0193(7) 0.0138(6) -0.0006(5) -0.0022(5) 0.0009(5)
O3 0.0155(6) 0.0211(7) 0.0160(6) 0.0007(5) -0.0042(5) 0.0005(5)
O4 0.0162(6) 0.0268(8) 0.0132(6) 0.0031(6) 0.0017(5) 0.0019(5)
O5 0.0177(7) 0.0146(7) 0.0203(7) -0.0005(5) -0.0007(5) 0.0000(5)
O6 0.0153(6) 0.0338(9) 0.0136(6) -0.0009(6) -0.0015(5) 0.0034(6)
O7 0.0168(7) 0.0527(11) 0.0176(7) -0.0055(7) 0.0049(6) 0.0025(7)
O1W 0.0343(9) 0.0321(9) 0.0219(7) -0.0018(7) 0.0047(7) -0.0029(7)
O2W 0.0642(13) 0.0242(9) 0.0199(8) 0.0043(8) -0.0021(8) 0.0021(6)
O3W 0.0388(10) 0.0525(12) 0.0236(8) 0.0080(9) 0.0036(7) 0.0022(8)
O4WA 0.0185(9) 0.0401(13) 0.0341(12) 0.0043(8) 0.0101(8) 0.0022(9)
O5W 0.073(2) 0.0320(14) 0.0542(17) -0.0034(13) -0.0292(15) 0.0080(12)
O4WB 0.022(4) 0.039(5) 0.035(5) 0.010(4) 0.003(3) 0.012(4)
N1 0.0084(6) 0.0152(8) 0.0139(7) 0.0007(5) 0.0009(5) 0.0004(6)
N2 0.0081(6) 0.0157(8) 0.0150(7) -0.0004(5) 0.0000(5) 0.0016(6)
N3 0.0072(6) 0.0181(8) 0.0158(7) -0.0021(5) 0.0002(5) 0.0014(6)
N4 0.0083(6) 0.0167(8) 0.0133(7) -0.0014(5) 0.0004(5) 0.0021(6)
C1 0.0137(8) 0.0108(8) 0.0159(8) 0.0015(6) -0.0011(6) -0.0014(6)
C2 0.0123(8) 0.0126(8) 0.0143(8) 0.0026(6) 0.0006(6) 0.0001(6)
C3 0.0103(7) 0.0153(9) 0.0159(8) 0.0008(6) 0.0004(6) 0.0022(6)
C4 0.0146(8) 0.0171(9) 0.0184(9) -0.0031(7) 0.0008(7) 0.0036(7)
C5 0.0157(8) 0.0192(10) 0.0183(9) -0.0039(7) -0.0008(7) -0.0002(7)
C6 0.0120(8) 0.0169(9) 0.0151(8) -0.0006(6) -0.0002(6) 0.0008(7)
C7 0.0139(8) 0.0190(10) 0.0169(8) -0.0011(7) 0.0014(7) 0.0004(7)
Ni1B 0.00973(10) 0.01497(12) 0.01442(11) -0.00085(8) -0.00058(8) -0.00124(8)
O1B 0.0152(6) 0.0210(7) 0.0179(6) -0.0014(5) -0.0030(5) -0.0007(5)
O2B 0.0114(6) 0.0196(7) 0.0175(6) -0.0014(5) -0.0002(5) -0.0011(5)
O3B 0.0159(6) 0.0268(8) 0.0210(7) -0.0019(6) 0.0040(5) -0.0030(6)
O4B 0.0181(7) 0.0302(8) 0.0177(7) -0.0016(6) -0.0019(5) -0.0070(6)
O5B 0.0196(7) 0.0133(7) 0.0280(8) -0.0002(5) 0.0034(6) -0.0014(6)
O6B 0.0247(8) 0.0331(9) 0.0180(7) -0.0001(6) 0.0047(6) -0.0061(6)
O7B 0.0276(8) 0.0291(9) 0.0186(7) -0.0036(6) -0.0072(6) 0.0003(6)
N1B 0.0099(7) 0.0166(8) 0.0178(7) -0.0002(6) -0.0007(5) -0.0028(6)
N2B 0.0091(6) 0.0160(8) 0.0202(8) -0.0001(6) -0.0006(6) -0.0044(6)
N3B 0.0118(7) 0.0170(8) 0.0191(8) -0.0014(6) 0.0017(6) -0.0022(6)
N4B 0.0122(7) 0.0154(8) 0.0183(7) -0.0016(6) 0.0004(6) -0.0021(6)
C1B 0.0144(8) 0.0139(9) 0.0172(8) -0.0006(7) 0.0011(6) -0.0004(7)
C2B 0.0136(8) 0.0146(9) 0.0178(8) -0.0006(6) 0.0001(6) -0.0016(7)
C3B 0.0109(8) 0.0144(9) 0.0224(9) 0.0018(6) 0.0005(6) -0.0024(7)
C4B 0.0153(8) 0.0188(10) 0.0248(10) -0.0027(7) 0.0010(7) -0.0064(8)
C5B 0.0158(9) 0.0186(10) 0.0255(10) -0.0024(7) 0.0047(7) -0.0002(8)
C6B 0.0187(9) 0.0143(9) 0.0183(9) -0.0002(7) 0.0008(7) -0.0009(7)
C7B 0.0210(9) 0.0131(9) 0.0193(9) -0.0012(7) -0.0034(7) -0.0003(7)

loop_
_atom_type_symbol
_atom_type_description
_atom_type_scat_dispersion_real
_atom_type_scat_dispersion_imag
_atom_type_scat_source
C C 0.0033 0.0016 'International Tables Vol C Tables 4.2.6.8 and 6.1.1.4'
H H 0.0000 0.0000 'International Tables Vol C Tables 4.2.6.8 and 6.1.1.4'
N N 0.0061 0.0033 'International Tables Vol C Tables 4.2.6.8 and 6.1.1.4'
O O 0.0106 0.0060 'International Tables Vol C Tables 4.2.6.8 and 6.1.1.4'
K K 0.2009 0.2494 'International Tables Vol C Tables 4.2.6.8 and 6.1.1.4'
Ni Ni 0.3393 1.1124 'International Tables Vol C Tables 4.2.6.8 and 6.1.1.4'

loop_
_geom_angle_atom_site_label_1
_geom_angle_atom_site_label_2
_geom_angle_atom_site_label_3
_geom_angle_site_symmetry_1
_geom_angle_site_symmetry_3
_geom_angle
_geom_angle_publ_flag
N4 Ni1 N1 . . 96.01(7) y
N4 Ni1 O1 . . 85.25(6) y
N1 Ni1 O1 . . 178.74(6) y
N4 Ni1 O2 . . 178.28(7) y
N1 Ni1 O2 . . 85.10(6) y
O1 Ni1 O2 . . 93.65(6) y
O4B K1 O1W 3_456 . 80.90(5) ?
O4B K1 O3 3_456 5_656 95.01(5) ?
O1W K1 O3 . 5_656 95.56(5) ?
O4B K1 O3 3_456 . 152.85(5) ?
O1W K1 O3 . . 126.25(5) ?
O3 K1 O3 5_656 . 83.05(4) ?
O4B K1 O6B 3_456 6_556 90.81(5) ?
O1W K1 O6B . 6_556 122.79(5) ?
O3 K1 O6B 5_656 6_556 141.65(5) ?
O3 K1 O6B . 6_556 75.07(5) ?
O4B K1 O4 3_456 . 148.05(5) ?
O1W K1 O4 . . 69.17(4) ?
O3 K1 O4 5_656 . 98.66(4) ?
O3 K1 O4 . . 58.15(4) ?
O6B K1 O4 6_556 . 96.01(4) ?
O4B K1 O7B 3_456 6_556 90.06(5) ?
O1W K1 O7B . 6_556 68.77(5) ?
O3 K1 O7B 5_656 6_556 162.58(4) ?
O3 K1 O7B . 6_556 99.85(4) ?
O6B K1 O7B 6_556 6_556 54.64(4) ?
O4 K1 O7B . 6_556 69.24(4) ?
O4B K1 O2W 3_456 . 85.38(5) ?
O1W K1 O2W . . 162.52(5) ?
O3 K1 O2W 5_656 . 74.82(4) ?
O3 K1 O2W . . 67.91(4) ?
O6B K1 O2W 6_556 . 67.90(4) ?
O4 K1 O2W . . 126.05(4) ?
O7B K1 O2W 6_556 . 122.28(4) ?
O4B K1 C1 3_456 . 156.68(5) ?
O1W K1 C1 . . 113.65(5) ?
O3 K1 C1 5_656 . 101.25(5) ?
O3 K1 C1 . . 20.96(4) ?
O6B K1 C1 6_556 . 66.10(5) ?
O4 K1 C1 . . 45.11(4) ?
O7B K1 C1 6_556 . 79.38(4) ?
O2W K1 C1 . . 82.91(4) ?
O4B K1 C2 3_456 . 154.85(5) ?
O1W K1 C2 . . 87.46(5) ?
O3 K1 C2 5_656 . 108.32(4) ?
O3 K1 C2 . . 44.20(4) ?
O6B K1 C2 6_556 . 76.85(5) ?
O4 K1 C2 . . 21.21(4) ?
O7B K1 C2 6_556 . 64.89(4) ?
O2W K1 C2 . . 109.27(4) ?
C1 K1 C2 . . 26.38(4) ?
O4B K1 K4A 3_456 3_456 46.13(3) ?
O1W K1 K4A . 3_456 73.12(4) ?
O3 K1 K4A 5_656 3_456 140.17(3) ?
O3 K1 K4A . 3_456 134.72(3) ?
O6B K1 K4A 6_556 3_456 61.69(4) ?
O4 K1 K4A . 3_456 111.64(3) ?
O7B K1 K4A 6_556 3_456 44.36(3) ?
O2W K1 K4A . 3_456 104.74(3) ?
C1 K1 K4A . 3_456 118.37(3) ?
C2 K1 K4A . 3_456 109.12(3) ?
O4B K1 K4B 3_456 3_456 42.7(2) ?
O1W K1 K4B . 3_456 84.2(3) ?
O3 K1 K4B 5_656 3_456 137.4(2) ?
O3 K1 K4B . 3_456 130.6(2) ?
O6B K1 K4B 6_556 3_456 55.6(2) ?
O4 K1 K4B . 3_456 120.4(2) ?
O7B K1 K4B 6_556 3_456 51.4(2) ?
O2W K1 K4B . 3_456 93.1(3) ?
C1 K1 K4B . 3_456 117.9(2) ?
C2 K1 K4B . 3_456 114.2(2) ?
K4A K1 K4B 3_456 3_456 11.7(3) ?
O3B K2 O2W . . 80.18(5) ?
O3B K2 O3 . . 155.07(4) ?
O2W K2 O3 . . 75.67(5) ?
O3B K2 O6 . 6_656 76.67(5) ?
O2W K2 O6 . 6_656 78.03(5) ?
O3 K2 O6 . 6_656 103.92(4) ?
O3B K2 O6B . 6_556 92.95(5) ?
O2W K2 O6B . 6_556 75.63(5) ?
O3 K2 O6B . 6_556 75.23(5) ?
O6 K2 O6B 6_656 6_556 152.98(4) ?
O3B K2 O2 . . 154.02(4) ?
O2W K2 O2 . . 120.44(5) ?
O3 K2 O2 . . 45.94(4) ?
O6 K2 O2 6_656 . 120.63(4) ?
O6B K2 O2 6_556 . 78.74(4) ?
O3B K2 N3 . 6_656 106.02(4) ?
O2W K2 N3 . 6_656 130.10(5) ?
O3 K2 N3 . 6_656 94.35(4) ?
O6 K2 N3 6_656 6_656 56.79(4) ?
O6B K2 N3 6_556 6_656 149.67(5) ?
O2 K2 N3 . 6_656 73.88(4) ?
O3B K2 N3B . 6_556 77.60(5) ?
O2W K2 N3B . 6_556 125.18(5) ?
O3 K2 N3B . 6_556 111.66(4) ?
O6 K2 N3B 6_656 6_556 141.08(5) ?
O6B K2 N3B 6_556 6_556 56.45(4) ?
O2 K2 N3B . 6_556 77.33(4) ?
N3 K2 N3B 6_656 6_556 104.14(5) ?
O3B K2 C1 . . 162.38(5) ?
O2W K2 C1 . . 96.17(6) ?
O3 K2 C1 . . 23.29(4) ?
O6 K2 C1 6_656 . 119.69(5) ?
O6B K2 C1 6_556 . 69.48(5) ?
O2 K2 C1 . . 24.28(4) ?
N3 K2 C1 6_656 . 89.59(5) ?
N3B K2 C1 6_556 . 90.89(5) ?
O3B K2 O2B . . 43.31(4) ?
O2W K2 O2B . . 121.24(5) ?
O3 K2 O2B . . 161.52(4) ?
O6 K2 O2B 6_656 . 74.95(4) ?
O6B K2 O2B 6_556 . 114.34(4) ?
O2 K2 O2B . . 118.26(4) ?
N3 K2 O2B 6_656 . 69.34(4) ?
N3B K2 O2B 6_556 . 66.28(4) ?
C1 K2 O2B . . 142.47(4) ?
O3B K2 C1B . . 22.33(4) ?
O2W K2 C1B . . 98.18(6) ?
O3 K2 C1B . . 170.77(5) ?
O6 K2 C1B 6_656 . 67.72(5) ?
O6B K2 C1B 6_556 . 110.25(5) ?
O2 K2 C1B . . 141.22(5) ?
N3 K2 C1B 6_656 . 84.33(5) ?
N3B K2 C1B 6_556 . 77.48(5) ?
C1 K2 C1B . . 165.07(5) ?
O2B K2 C1B . . 23.09(4) ?
O3B K2 C6B . 6_556 99.54(5) ?
O2W K2 C6B . 6_556 95.40(5) ?
O3 K2 C6B . 6_556 76.89(4) ?
O6 K2 C6B 6_656 6_556 172.82(5) ?
O6B K2 C6B 6_556 6_556 20.01(4) ?
O2 K2 C6B . 6_556 65.14(4) ?
N3 K2 C6B 6_656 6_556 130.38(5) ?
N3B K2 C6B 6_556 6_556 41.68(4) ?
C1 K2 C6B . 6_556 63.46(5) ?
O2B K2 C6B . 6_556 106.60(4) ?
C1B K2 C6B . 6_556 110.89(5) ?
O3W K3A O7 2_654 . 74.60(13) ?
O3W K3A O4 2_654 6_656 93.60(12) ?
O7 K3A O4 . 6_656 149.9(2) ?
O3W K3A O1W 2_654 6_656 90.25(12) ?
O7 K3A O1W . 6_656 134.80(18) ?
O4 K3A O1W 6_656 6_656 71.35(10) ?
O3W K3A N2 2_654 6_656 102.80(15) ?
O7 K3A N2 . 6_656 97.36(14) ?
O4 K3A N2 6_656 6_656 57.62(10) ?
O1W K3A N2 6_656 6_656 127.71(15) ?
O3W K3A O7B 2_654 . 159.98(16) ?
O7 K3A O7B . . 123.54(12) ?
O4 K3A O7B 6_656 . 74.25(12) ?
O1W K3A O7B 6_656 . 70.95(12) ?
N2 K3A O7B 6_656 . 84.34(12) ?
O3W K3A O4WA 2_654 . 137.03(17) ?
O7 K3A O4WA . . 70.82(9) ?
O4 K3A O4WA 6_656 . 128.73(16) ?
O1W K3A O4WA 6_656 . 96.31(15) ?
N2 K3A O4WA 6_656 . 106.17(12) ?
O7B K3A O4WA . . 55.03(8) ?
O3W K3A O5W 2_654 . 91.65(14) ?
O7 K3A O5W . . 73.88(12) ?
O4 K3A O5W 6_656 . 135.11(18) ?
O1W K3A O5W 6_656 . 64.08(12) ?
N2 K3A O5W 6_656 . 160.64(13) ?
O7B K3A O5W . . 86.35(13) ?
O4WA K3A O5W . . 54.85(10) ?
O3W K3A O4WB 2_654 . 115.5(2) ?
O7 K3A O4WB . . 66.17(18) ?
O4 K3A O4WB 6_656 . 142.0(2) ?
O1W K3A O4WB 6_656 . 84.0(2) ?
N2 K3A O4WB 6_656 . 130.4(2) ?
O7B K3A O4WB . . 70.46(19) ?
O3W K3A C2 2_654 6_656 106.96(13) ?
O7 K3A C2 . 6_656 139.22(17) ?
O4 K3A C2 6_656 6_656 19.39(5) ?
O1W K3A C2 6_656 6_656 85.77(11) ?
N2 K3A C2 6_656 6_656 41.94(7) ?
O7B K3A C2 . 6_656 65.93(10) ?
O4WA K3A C2 . 6_656 115.84(13) ?
O5W K3A C2 . 6_656 144.82(17) ?
O3W K3A K4B 2_654 2_654 21.2(3) ?
O7 K3A K4B . 2_654 95.2(3) ?
O4 K3A K4B 6_656 2_654 73.1(3) ?
O1W K3A K4B 6_656 2_654 78.9(2) ?
N2 K3A K4B 6_656 2_654 95.5(2) ?
O7B K3A K4B . 2_654 141.0(3) ?
O4WA K3A K4B . 2_654 155.3(3) ?
O5W K3A K4B . 2_654 102.4(2) ?
C2 K3A K4B 6_656 2_654 88.2(3) ?
O3W K3A K1 2_654 6_656 112.95(11) ?
O7 K3A K1 . 6_656 167.00(15) ?
O4 K3A K1 6_656 6_656 42.72(7) ?
O1W K3A K1 6_656 6_656 38.45(7) ?
N2 K3A K1 6_656 6_656 91.31(11) ?
O7B K3A K1 . 6_656 47.58(7) ?
O4WA K3A K1 . 6_656 97.50(12) ?
O5W K3A K1 . 6_656 94.88(13) ?
C2 K3A K1 6_656 6_656 50.58(6) ?
K4B K3A K1 2_654 6_656 93.6(2) ?
O3W K3A H1W4 2_654 . 152.5 ?
O7 K3A H1W4 . . 82.7 ?
O4 K3A H1W4 6_656 . 113.6 ?
O1W K3A H1W4 6_656 . 95.0 ?
N2 K3A H1W4 6_656 . 95.2 ?
O7B K3A H1W4 . . 41.2 ?
O4WA K3A H1W4 . . 15.6 ?
O5W K3A H1W4 . . 66.9 ?
C2 K3A H1W4 6_656 . 100.3 ?
K4B K3A H1W4 2_654 . 169.3 ?
K1 K3A H1W4 6_656 . 86.9 ?
O3W K3A H5WB 2_654 . 105.0 ?
O7 K3A H5WB . . 73.7 ?
O4 K3A H5WB 6_656 . 136.4 ?
O1W K3A H5WB 6_656 . 69.6 ?
N2 K3A H5WB 6_656 . 147.0 ?
O7B K3A H5WB . . 75.4 ?
O4WA K3A H5WB . . 40.9 ?
O5W K3A H5WB . . 14.2 ?
C2 K3A H5WB 6_656 . 139.3 ?
K4B K3A H5WB 2_654 . 116.6 ?
K1 K3A H5WB 6_656 . 93.8 ?
H1W4 K3A H5WB . . 52.7 ?
O7 K3B O1W . 6_656 133.9(2) ?
O7 K3B O7B . . 131.8(5) ?
O1W K3B O7B 6_656 . 74.2(2) ?
O7 K3B O4WA . . 74.4(2) ?
O1W K3B O4WA 6_656 . 102.1(4) ?
O7B K3B O4WA . . 60.0(3) ?
O7 K3B O4 . 6_656 142.7(5) ?
O1W K3B O4 6_656 6_656 69.98(15) ?
O7B K3B O4 . 6_656 76.28(15) ?
O4WA K3B O4 . 6_656 135.7(5) ?
O7 K3B O3W . 2_654 70.7(3) ?
O1W K3B O3W 6_656 2_654 85.4(3) ?
O7B K3B O3W . 2_654 156.9(3) ?
O4WA K3B O3W . 2_654 137.15(18) ?
O4 K3B O3W 6_656 2_654 86.7(4) ?
O7 K3B O4WB . . 68.8(2) ?
O1W K3B O4WB 6_656 . 87.6(3) ?
O7B K3B O4WB . . 76.2(4) ?
O4 K3B O4WB 6_656 . 148.3(4) ?
O3W K3B O4WB 2_654 . 114.3(3) ?
O7 K3B O5W . . 75.20(14) ?
O1W K3B O5W 6_656 . 65.33(14) ?
O7B K3B O5W . . 92.1(4) ?
O4WA K3B O5W . . 58.2(2) ?
O4 K3B O5W 6_656 . 135.30(19) ?
O3W K3B O5W 2_654 . 89.0(2) ?
O7 K3B N2 . 6_656 96.10(18) ?
O1W K3B N2 6_656 6_656 125.9(2) ?
O7B K3B N2 . 6_656 87.4(2) ?
O4WA K3B N2 . 6_656 111.6(4) ?
O4 K3B N2 6_656 6_656 56.26(13) ?
O3W K3B N2 2_654 6_656 96.2(4) ?
O5W K3B N2 . 6_656 167.8(4) ?
O7 K3B C2 . 6_656 136.7(3) ?
O1W K3B C2 6_656 6_656 85.01(14) ?
O7B K3B C2 . 6_656 67.41(13) ?
O4WA K3B C2 . 6_656 121.9(4) ?
O4 K3B C2 6_656 6_656 19.60(5) ?
O3W K3B C2 2_654 6_656 100.7(4) ?
O5W K3B C2 . 6_656 148.1(2) ?
N2 K3B C2 6_656 6_656 41.43(8) ?
O7 K3B K1 . 6_656 172.3(2) ?
O1W K3B K1 6_656 6_656 39.15(8) ?
O7B K3B K1 . 6_656 48.23(8) ?
O4WA K3B K1 . 6_656 102.6(3) ?
O4 K3B K1 6_656 6_656 43.58(8) ?
O3W K3B K1 2_654 6_656 108.7(3) ?
O5W K3B K1 . 6_656 97.18(18) ?
N2 K3B K1 6_656 6_656 91.58(11) ?
C2 K3B K1 6_656 6_656 50.88(7) ?
O7 K3B K4B . 2_654 89.6(4) ?
O1W K3B K4B 6_656 2_654 74.3(4) ?
O7B K3B K4B . 2_654 138.6(3) ?
O4WA K3B K4B . 2_654 154.1(3) ?
O4 K3B K4B 6_656 2_654 68.1(4) ?
O3W K3B K4B 2_654 2_654 19.4(3) ?
O5W K3B K4B . 2_654 98.4(3) ?
N2 K3B K4B 6_656 2_654 89.9(4) ?
C2 K3B K4B 6_656 2_654 83.7(4) ?
K1 K3B K4B 6_656 2_654 90.6(3) ?
O7 K3B H1W4 . . 87.3 ?
O1W K3B H1W4 6_656 . 101.2 ?
O7B K3B H1W4 . . 45.0 ?
O4WA K3B H1W4 . . 16.9 ?
O4 K3B H1W4 6_656 . 119.2 ?
O3W K3B H1W4 2_654 . 154.0 ?
O5W K3B H1W4 . . 71.5 ?
N2 K3B H1W4 6_656 . 100.0 ?
C2 K3B H1W4 6_656 . 105.0 ?
K1 K3B H1W4 6_656 . 91.2 ?
K4B K3B H1W4 2_654 . 170.0 ?
O7 K3B H5WB . . 75.7 ?
O1W K3B H5WB 6_656 . 71.6 ?
O7B K3B H5WB . . 81.8 ?
O4WA K3B H5WB . . 44.5 ?
O4 K3B H5WB 6_656 . 139.6 ?
O3W K3B H5WB 2_654 . 102.2 ?
O5W K3B H5WB . . 14.0 ?
N2 K3B H5WB 6_656 . 155.9 ?
C2 K3B H5WB 6_656 . 145.6 ?
K1 K3B H5WB 6_656 . 97.1 ?
K4B K3B H5WB 2_654 . 112.4 ?
H1W4 K3B H5WB . . 57.6 ?
O3W K4A O3B . . 144.09(5) ?
O3W K4A O7B . 8_566 116.45(5) ?
O3B K4A O7B . 8_566 99.01(5) ?
O3W K4A O4B . . 106.80(6) ?
O3B K4A O4B . . 60.94(4) ?
O7B K4A O4B 8_566 . 96.81(5) ?
O3W K4A O2W . . 104.92(6) ?
O3B K4A O2W . . 78.94(5) ?
O7B K4A O2W 8_566 . 90.47(5) ?
O4B K4A O2W . . 139.85(5) ?
O3W K4A O6 . 6_656 70.42(5) ?
O3B K4A O6 . 6_656 76.37(5) ?
O7B K4A O6 8_566 6_656 165.73(5) ?
O4B K4A O6 . 6_656 92.69(4) ?
O2W K4A O6 . 6_656 75.44(5) ?
O3W K4A C1B . . 125.55(5) ?
O3B K4A C1B . . 21.38(4) ?
O7B K4A C1B 8_566 . 113.59(5) ?
O4B K4A C1B . . 46.47(4) ?
O2W K4A C1B . . 94.60(5) ?
O6 K4A C1B 6_656 . 66.25(5) ?
O3W K4A C2B . . 110.36(5) ?
O3B K4A C2B . . 45.75(5) ?
O7B K4A C2B 8_566 . 112.13(5) ?
O4B K4A C2B . . 21.63(4) ?
O2W K4A C2B . . 121.52(5) ?
O6 K4A C2B 6_656 . 74.55(5) ?
C1B K4A C2B . . 27.05(5) ?
O3W K4A C7B . 8_566 97.56(5) ?
O3B K4A C7B . 8_566 117.90(5) ?
O7B K4A C7B 8_566 8_566 18.91(4) ?
O4B K4A C7B . 8_566 104.56(5) ?
O2W K4A C7B . 8_566 94.93(5) ?
O6 K4A C7B 6_656 8_566 161.44(5) ?
C1B K4A C7B . 8_566 131.24(5) ?
C2B K4A C7B . 8_566 123.72(5) ?
O3W K4A K2 . . 112.75(5) ?
O3B K4A K2 . . 45.40(3) ?
O7B K4A K2 8_566 . 120.72(4) ?
O4B K4A K2 . . 98.76(3) ?
O2W K4A K2 . . 45.59(3) ?
O6 K4A K2 6_656 . 46.85(3) ?
C1B K4A K2 . . 52.60(3) ?
C2B K4A K2 . . 77.78(3) ?
C7B K4A K2 8_566 . 134.15(4) ?
O3W K4A K1 . 3_556 117.46(5) ?
O3B K4A K1 . 3_556 78.47(4) ?
O7B K4A K1 8_566 3_556 53.51(4) ?
O4B K4A K1 . 3_556 43.77(3) ?
O2W K4A K1 . 3_556 132.91(4) ?
O6 K4A K1 6_656 3_556 136.40(3) ?
C1B K4A K1 . 3_556 77.55(4) ?
C2B K4A K1 . 3_556 62.40(3) ?
C7B K4A K1 8_566 3_556 61.41(4) ?
K2 K4A K1 . 3_556 123.652(17) ?
O3W K4B O4B . . 135.2(8) ?
O3W K4B O6 . 6_656 82.0(5) ?
O4B K4B O6 . 6_656 96.4(4) ?
O3W K4B O7 . 6_656 62.4(4) ?
O4B K4B O7 . 6_656 79.1(4) ?
O6 K4B O7 6_656 6_656 57.1(3) ?
O3W K4B O4WB . 6_656 84.3(6) ?
O4B K4B O4WB . 6_656 56.6(4) ?
O6 K4B O4WB 6_656 6_656 117.5(5) ?
O7 K4B O4WB 6_656 6_656 62.6(4) ?
O3W K4B O7B . 8_566 122.4(5) ?
O4B K4B O7B . 8_566 88.6(4) ?
O6 K4B O7B 6_656 8_566 137.4(7) ?
O7 K4B O7B 6_656 8_566 162.7(6) ?
O3W K4B O5W . 6_656 59.8(4) ?
O4B K4B O5W . 6_656 85.9(4) ?
O6 K4B O5W 6_656 6_656 123.3(6) ?
O7 K4B O5W 6_656 6_656 68.1(4) ?
O7B K4B O5W 8_566 6_656 99.1(4) ?
O3W K4B O3B . . 150.9(7) ?
O4B K4B O3B . . 54.9(3) ?
O6 K4B O3B 6_656 . 69.2(3) ?
O7 K4B O3B 6_656 . 102.3(4) ?
O4WB K4B O3B 6_656 . 111.5(5) ?
O7B K4B O3B 8_566 . 79.9(4) ?
O5W K4B O3B 6_656 . 140.8(5) ?
O3W K4B C2B . . 133.3(7) ?
O4B K4B C2B . . 21.17(12) ?
O6 K4B C2B 6_656 . 75.6(3) ?
O7 K4B C2B 6_656 . 71.1(3) ?
O4WB K4B C2B 6_656 . 71.3(4) ?
O7B K4B C2B 8_566 . 101.2(5) ?
O5W K4B C2B 6_656 . 100.5(4) ?
O3B K4B C2B . . 42.9(2) ?
O3W K4B O6B . 8_566 95.5(5) ?
O4B K4B O6B . 8_566 80.1(4) ?
O6 K4B O6B 6_656 8_566 172.1(7) ?
O7 K4B O6B 6_656 8_566 115.1(5) ?
O7B K4B O6B 8_566 8_566 49.9(2) ?
O5W K4B O6B 6_656 8_566 49.7(2) ?
O3B K4B O6B . 8_566 113.5(5) ?
C2B K4B O6B . 8_566 101.2(4) ?
O3W K4B K1 . 3_556 136.5(6) ?
O4B K4B K1 . 3_556 42.0(2) ?
O6 K4B K1 6_656 3_556 135.1(5) ?
O7 K4B K1 6_656 3_556 113.5(4) ?
O7B K4B K1 8_566 3_556 50.5(2) ?
O5W K4B K1 6_656 3_556 78.1(3) ?
O3B K4B K1 . 3_556 71.2(3) ?
C2B K4B K1 . 3_556 61.0(3) ?
O6B K4B K1 8_566 3_556 44.33(19) ?
C7 O1 Ni1 . . 113.55(12) ?
C1 O2 Ni1 . . 112.85(11) ?
C1 O2 K2 . . 87.38(10) ?
Ni1 O2 K2 . . 147.29(7) ?
C1 O3 K1 . 5_656 143.74(13) ?
C1 O3 K2 . . 91.90(11) ?
K1 O3 K2 5_656 . 114.99(5) ?
C1 O3 K1 . . 104.05(12) ?
K1 O3 K1 5_656 . 96.95(4) ?
K2 O3 K1 . . 96.36(5) ?
C2 O4 K3A . 6_556 113.48(14) ?
C2 O4 K3B . 6_556 110.5(2) ?
C2 O4 K1 . . 100.39(12) ?
K3A O4 K1 6_556 . 97.80(11) ?
K3B O4 K1 6_556 . 94.6(2) ?
C4 O5 C5 . . 109.67(15) ?
C6 O6 K4B . 6_556 117.5(4) ?
C6 O6 K2 . 6_556 113.93(12) ?
K4B O6 K2 6_556 6_556 101.5(4) ?
C6 O6 K4A . 6_556 127.32(13) ?
K2 O6 K4A 6_556 6_556 85.11(4) ?
C7 O7 K3A . . 132.83(17) ?
C7 O7 K3B . . 133.15(17) ?
C7 O7 K4B . 6_556 109.9(3) ?
K3A O7 K4B . 6_556 115.4(3) ?
K3B O7 K4B . 6_556 113.2(3) ?
K1 O1W K3A . 6_556 102.44(11) ?
K1 O1W K3B . 6_556 100.96(14) ?
K1 O1W H1W1 . . 118.2 ?
K3A O1W H1W1 6_556 . 106.9 ?
K3B O1W H1W1 6_556 . 111.9 ?
K1 O1W H2W1 . . 114.3 ?
K3A O1W H2W1 6_556 . 103.7 ?
K3B O1W H2W1 6_556 . 99.8 ?
H1W1 O1W H2W1 . . 109.7 ?
K2 O2W K4A . . 86.48(5) ?
K2 O2W K1 . . 87.99(5) ?
K4A O2W K1 . . 168.91(7) ?
K2 O2W H1W2 . . 131.5 ?
K4A O2W H1W2 . . 90.2 ?
K1 O2W H1W2 . . 86.3 ?
K2 O2W H2W2 . . 118.8 ?
K4A O2W H2W2 . . 97.9 ?
K1 O2W H2W2 . . 93.2 ?
H1W2 O2W H2W2 . . 109.6 ?
K4B O3W K3A . 2_655 131.1(5) ?
K3A O3W K4A 2_655 . 119.59(11) ?
K4B O3W K3B . 2_655 132.7(5) ?
K4A O3W K3B . 2_655 121.30(15) ?
K4B O3W H1W3 . . 77.2 ?
K3A O3W H1W3 2_655 . 111.5 ?
K4A O3W H1W3 . . 83.7 ?
K3B O3W H1W3 2_655 . 110.2 ?
K4B O3W H2W3 . . 100.3 ?
K3A O3W H2W3 2_655 . 121.6 ?
K4A O3W H2W3 . . 108.4 ?
K3B O3W H2W3 2_655 . 121.0 ?
H1W3 O3W H2W3 . . 104.6 ?
K3B O4WA H1W4 . . 56.6 ?
K3A O4WA H1W4 . . 58.4 ?
K3B O4WA H2W4 . . 109.2 ?
K3A O4WA H2W4 . . 108.2 ?
H1W4 O4WA H2W4 . . 109.5 ?
K3B O5W K4B . 6_556 103.2(3) ?
K3B O5W H5WC . . 151.0 ?
K3A O5W H5WC . . 155.6 ?
K4B O5W H5WC 6_556 . 78.9 ?
K3A O5W H5WB . . 48.8 ?
K4B O5W H5WB 6_556 . 96.7 ?
H5WC O5W H5WB . . 106.8 ?
K3B O4WB K4B . 6_556 103.9(5) ?
K3A O4WB K4B . 6_556 101.1(4) ?
K3B O4WB H3W4 . . 102.6 ?
K3A O4WB H3W4 . . 103.2 ?
K4B O4WB H3W4 6_556 . 66.6 ?
K3B O4WB H4W4 . . 139.2 ?
K3A O4WB H4W4 . . 136.3 ?
K4B O4WB H4W4 6_556 . 61.3 ?
H3W4 O4WB H4W4 . . 104.5 ?
C2 N1 N2 . . 116.68(15) ?
C2 N1 Ni1 . . 116.46(12) ?
N2 N1 Ni1 . . 126.77(12) ?
N1 N2 C4 . . 110.56(14) ?
N1 N2 C3 . . 109.18(14) ?
C4 N2 C3 . . 108.78(15) ?
N1 N2 K3A . 6_556 107.01(13) ?
C4 N2 K3A . 6_556 107.21(13) ?
C3 N2 K3A . 6_556 114.08(12) ?
N1 N2 K3B . 6_556 105.80(15) ?
C4 N2 K3B . 6_556 112.0(3) ?
C3 N2 K3B . 6_556 110.5(3) ?
N4 N3 C5 . . 110.76(15) ?
N4 N3 C3 . . 109.68(14) ?
C5 N3 C3 . . 108.53(15) ?
N4 N3 K2 . 6_556 108.26(10) ?
C5 N3 K2 . 6_556 115.07(11) ?
C3 N3 K2 . 6_556 104.28(10) ?
C6 N4 N3 . . 117.21(15) ?
C6 N4 Ni1 . . 116.14(12) ?
N3 N4 Ni1 . . 126.28(12) ?
O3 C1 O2 . . 125.22(17) ?
O3 C1 C2 . . 119.59(17) ?
O2 C1 C2 . . 115.18(15) ?
O3 C1 K2 . . 64.80(10) ?
O2 C1 K2 . . 68.34(10) ?
C2 C1 K2 . . 148.69(12) ?
O3 C1 K1 . . 54.99(10) ?
O2 C1 K1 . . 140.18(13) ?
C2 C1 K1 . . 78.81(10) ?
K2 C1 K1 . . 81.17(4) ?
O4 C2 N1 . . 128.58(17) ?
O4 C2 C1 . . 121.66(16) ?
N1 C2 C1 . . 109.76(15) ?
O4 C2 K1 . . 58.41(10) ?
N1 C2 K1 . . 144.78(13) ?
C1 C2 K1 . . 74.82(10) ?
O4 C2 K3A . 6_556 47.13(11) ?
N1 C2 K3A . 6_556 87.14(12) ?
C1 C2 K3A . 6_556 150.62(14) ?
K1 C2 K3A . 6_556 77.71(9) ?
O4 C2 K3B . 6_556 49.9(2) ?
N1 C2 K3B . 6_556 86.22(14) ?
C1 C2 K3B . 6_556 147.7(2) ?
K1 C2 K3B . 6_556 76.31(12) ?
N3 C3 N2 . . 114.33(15) ?
N3 C3 H3A . . 108.7 ?
N2 C3 H3A . . 108.7 ?
N3 C3 H3B . . 108.7 ?
N2 C3 H3B . . 108.7 ?
H3A C3 H3B . . 107.6 ?
O5 C4 N2 . . 112.75(15) ?
O5 C4 H4A . . 109.0 ?
N2 C4 H4A . . 109.0 ?
O5 C4 H4B . . 109.0 ?
N2 C4 H4B . . 109.0 ?
H4A C4 H4B . . 107.8 ?
O5 C5 N3 . . 113.17(15) ?
O5 C5 H5A . . 108.9 ?
N3 C5 H5A . . 108.9 ?
O5 C5 H5B . . 108.9 ?
N3 C5 H5B . . 108.9 ?
H5A C5 H5B . . 107.8 ?
O6 C6 N4 . . 128.70(17) ?
O6 C6 C7 . . 121.70(17) ?
N4 C6 C7 . . 109.59(16) ?
O6 C6 K2 . 6_556 47.14(10) ?
N4 C6 K2 . 6_556 86.88(11) ?
C7 C6 K2 . 6_556 152.63(13) ?
O7 C7 O1 . . 125.28(18) ?
O7 C7 C6 . . 119.73(17) ?
O1 C7 C6 . . 114.98(16) ?
N1B Ni1B N4B . . 95.98(7) y
N1B Ni1B O2B . . 85.01(6) y
N4B Ni1B O2B . . 177.89(7) y
N1B Ni1B O1B . . 178.86(7) y
N4B Ni1B O1B . . 85.08(7) y
O2B Ni1B O1B . . 93.94(6) y
C7B O1B Ni1B . . 112.61(12) ?
C1B O2B Ni1B . . 112.81(12) ?
C1B O2B K2 . . 78.99(10) ?
Ni1B O2B K2 . . 150.81(7) ?
C1B O3B K4A . . 105.49(12) ?
C1B O3B K2 . . 99.92(12) ?
K4A O3B K2 . . 90.02(5) ?
C1B O3B K4B . . 93.9(3) ?
K2 O3B K4B . . 92.3(3) ?
C2B O4B K1 . 3_556 142.90(14) ?
C2B O4B K4B . . 106.2(3) ?
K1 O4B K4B 3_556 . 95.3(3) ?
C2B O4B K4A . . 101.84(12) ?
K1 O4B K4A 3_556 . 90.10(5) ?
C4B O5B C5B . . 109.77(15) ?
C6B O6B K2 . 6_656 108.65(13) ?
C6B O6B K1 . 6_656 119.80(13) ?
K2 O6B K1 6_656 6_656 95.01(5) ?
C6B O6B K4B . 8_565 98.8(3) ?
K2 O6B K4B 6_656 8_565 150.5(3) ?
K1 O6B K4B 6_656 8_565 80.1(3) ?
C7B O7B K4A . 8_565 114.78(13) ?
C7B O7B K3B . . 120.48(16) ?
K4A O7B K3B 8_565 . 123.07(13) ?
C7B O7B K3A . . 120.27(16) ?
K4A O7B K3A 8_565 . 123.98(10) ?
C7B O7B K1 . 6_656 110.33(13) ?
K4A O7B K1 8_565 6_656 82.14(4) ?
K3B O7B K1 . 6_656 90.9(2) ?
K3A O7B K1 . 6_656 88.18(8) ?
C7B O7B K4B . 8_565 104.3(3) ?
K3B O7B K4B . 8_565 134.9(3) ?
K3A O7B K4B . 8_565 135.4(3) ?
K1 O7B K4B 6_656 8_565 78.1(3) ?
C2B N1B N2B . . 116.70(16) ?
C2B N1B Ni1B . . 116.37(13) ?
N2B N1B Ni1B . . 126.63(12) ?
N1B N2B C4B . . 110.68(15) ?
N1B N2B C3B . . 109.51(14) ?
C4B N2B C3B . . 108.53(15) ?
N4B N3B C5B . . 110.58(15) ?
N4B N3B C3B . . 109.35(15) ?
C5B N3B C3B . . 108.84(16) ?
N4B N3B K2 . 6_656 104.06(10) ?
C5B N3B K2 . 6_656 123.74(11) ?
C3B N3B K2 . 6_656 99.25(11) ?
C6B N4B N3B . . 116.71(16) ?
C6B N4B Ni1B . . 116.48(13) ?
N3B N4B Ni1B . . 126.38(12) ?
O3B C1B O2B . . 124.92(18) ?
O3B C1B C2B . . 119.87(17) ?
O2B C1B C2B . . 115.19(16) ?
O3B C1B K2 . . 57.75(10) ?
O2B C1B K2 . . 77.92(10) ?
C2B C1B K2 . . 142.67(13) ?
O3B C1B K4A . . 53.12(10) ?
O2B C1B K4A . . 143.73(13) ?
C2B C1B K4A . . 78.17(10) ?
K2 C1B K4A . . 73.31(4) ?
O4B C2B N1B . . 128.98(18) ?
O4B C2B C1B . . 121.58(17) ?
N1B C2B C1B . . 109.44(16) ?
O4B C2B K4A . . 56.53(11) ?
N1B C2B K4A . . 147.78(14) ?
C1B C2B K4A . . 74.78(10) ?
O4B C2B K4B . . 52.6(3) ?
N1B C2B K4B . . 136.4(3) ?
C1B C2B K4B . . 86.4(3) ?
N3B C3B N2B . . 114.29(15) ?
N3B C3B H3B1 . . 108.7 ?
N2B C3B H3B1 . . 108.7 ?
N3B C3B H3B2 . . 108.7 ?
N2B C3B H3B2 . . 108.7 ?
H3B1 C3B H3B2 . . 107.6 ?
O5B C4B N2B . . 113.06(16) ?
O5B C4B H4B1 . . 109.0 ?
N2B C4B H4B1 . . 109.0 ?
O5B C4B H4B2 . . 109.0 ?
N2B C4B H4B2 . . 109.0 ?
H4B1 C4B H4B2 . . 107.8 ?
O5B C5B N3B . . 112.88(16) ?
O5B C5B H5B1 . . 109.0 ?
N3B C5B H5B1 . . 109.0 ?
O5B C5B H5B2 . . 109.0 ?
N3B C5B H5B2 . . 109.0 ?
H5B1 C5B H5B2 . . 107.8 ?
O6B C6B N4B . . 129.67(19) ?
O6B C6B C7B . . 121.00(18) ?
N4B C6B C7B . . 109.32(16) ?
O6B C6B K2 . 6_656 51.34(11) ?
N4B C6B K2 . 6_656 86.86(12) ?
C7B C6B K2 . 6_656 146.62(13) ?
O7B C7B O1B . . 124.88(19) ?
O7B C7B C6B . . 119.26(18) ?
O1B C7B C6B . . 115.85(17) ?
O7B C7B K4A . 8_565 46.30(11) ?
O1B C7B K4A . 8_565 132.10(13) ?
C6B C7B K4A . 8_565 91.96(11) ?

loop_
_geom_bond_atom_site_label_1
_geom_bond_atom_site_label_2
_geom_bond_site_symmetry_2
_geom_bond_distance
_geom_bond_publ_flag
Ni1 N4 . 1.8429(15) y
Ni1 N1 . 1.8479(15) y
Ni1 O1 . 1.8830(13) y
Ni1 O2 . 1.9012(13) y
K1 O4B 3_456 2.7086(15) ?
K1 O1W . 2.7392(18) ?
K1 O3 5_656 2.7739(14) ?
K1 O3 . 2.8254(15) ?
K1 O6B 6_556 2.8588(16) ?
K1 O4 . 2.9456(15) ?
K1 O7B 6_556 3.1774(17) ?
K1 O2W . 3.274(2) ?
K1 C1 . 3.3464(19) ?
K1 C2 . 3.4015(19) ?
K1 K4A 3_456 3.9153(7) ?
K1 K4B 3_456 4.030(16) ?
K2 O3B . 2.7495(16) ?
K2 O2W . 2.7634(17) ?
K2 O3 . 2.8232(15) ?
K2 O6 6_656 2.8273(15) ?
K2 O6B 6_556 2.8505(17) ?
K2 O2 . 2.9013(14) ?
K2 N3 6_656 2.9932(16) ?
K2 N3B 6_556 3.0121(17) ?
K2 C1 . 3.1184(19) ?
K2 O2B . 3.1903(14) ?
K2 C1B . 3.2025(19) ?
K2 C6B 6_556 3.459(2) ?
K3A O3W 2_654 2.625(4) ?
K3A O7 . 2.755(4) ?
K3A O4 6_656 2.761(4) ?
K3A O1W 6_656 2.779(5) ?
K3A N2 6_656 2.954(5) ?
K3A O7B . 3.003(5) ?
K3A O4WA . 3.047(4) ?
K3A O5W . 3.082(5) ?
K3A O4WB . 3.171(9) ?
K3A C2 6_656 3.456(5) ?
K3A K4B 2_654 4.254(16) ?
K3B O7 . 2.769(5) ?
K3B O1W 6_656 2.783(5) ?
K3B O7B . 2.789(13) ?
K3B O4WA . 2.804(15) ?
K3B O4 6_656 2.851(8) ?
K3B O3W 2_654 2.868(15) ?
K3B O4WB . 2.979(15) ?
K3B O5W . 2.990(7) ?
K3B N2 6_656 2.995(6) ?
K3B C2 6_656 3.492(6) ?
K3B K4B 2_654 4.51(2) ?
K4A K4B . 0.815(18) ?
K4A O3W . 2.696(2) ?
K4A O3B . 2.7100(16) ?
K4A O7B 8_566 2.7633(17) ?
K4A O4B . 2.8223(17) ?
K4A O2W . 2.872(2) ?
K4A O6 6_656 2.8815(16) ?
K4A C1B . 3.265(2) ?
K4A C2B . 3.311(2) ?
K4A C7B 8_566 3.470(2) ?
K4B O3W . 2.040(17) ?
K4B O4B . 2.744(15) ?
K4B O6 6_656 2.792(14) ?
K4B O7 6_656 3.061(17) ?
K4B O4WB 6_656 3.201(19) ?
K4B O7B 8_566 3.216(16) ?
K4B O5W 6_656 3.220(18) ?
K4B O3B . 3.263(17) ?
K4B C2B . 3.316(14) ?
K4B O6B 8_566 3.374(15) ?
O1 C7 . 1.277(2) ?
O2 C1 . 1.284(2) ?
O3 C1 . 1.234(2) ?
O4 C2 . 1.251(2) ?
O5 C4 . 1.424(2) ?
O5 C5 . 1.430(2) ?
O6 C6 . 1.252(2) ?
O7 C7 . 1.232(2) ?
O1W H1W1 . 0.9152 ?
O1W H2W1 . 0.8297 ?
O2W H1W2 . 0.8929 ?
O2W H2W2 . 0.9306 ?
O3W H1W3 . 0.8662 ?
O3W H2W3 . 0.9048 ?
O4WA H1W4 . 0.8501 ?
O4WA H2W4 . 0.9075 ?
O5W H5WC . 0.8499 ?
O5W H5WB . 0.8499 ?
O4WB H3W4 . 0.8501 ?
O4WB H4W4 . 0.8827 ?
N1 C2 . 1.322(2) ?
N1 N2 . 1.428(2) ?
N2 C4 . 1.460(2) ?
N2 C3 . 1.472(2) ?
N3 N4 . 1.427(2) ?
N3 C5 . 1.460(3) ?
N3 C3 . 1.469(2) ?
N4 C6 . 1.321(2) ?
C1 C2 . 1.541(2) ?
C3 H3A . 0.9900 ?
C3 H3B . 0.9900 ?
C4 H4A . 0.9900 ?
C4 H4B . 0.9900 ?
C5 H5A . 0.9900 ?
C5 H5B . 0.9900 ?
C6 C7 . 1.538(3) ?
Ni1B N1B . 1.8436(16) y
Ni1B N4B . 1.8463(16) y
Ni1B O2B . 1.8922(14) y
Ni1B O1B . 1.8975(14) y
O1B C7B . 1.279(2) ?
O2B C1B . 1.279(2) ?
O3B C1B . 1.235(2) ?
O4B C2B . 1.247(2) ?
O5B C4B . 1.420(3) ?
O5B C5B . 1.428(2) ?
O6B C6B . 1.249(2) ?
O7B C7B . 1.239(2) ?
N1B C2B . 1.320(2) ?
N1B N2B . 1.423(2) ?
N2B C4B . 1.457(3) ?
N2B C3B . 1.471(2) ?
N3B N4B . 1.429(2) ?
N3B C5B . 1.459(3) ?
N3B C3B . 1.468(3) ?
N4B C6B . 1.318(2) ?
C1B C2B . 1.539(3) ?
C3B H3B1 . 0.9900 ?
C3B H3B2 . 0.9900 ?
C4B H4B1 . 0.9900 ?
C4B H4B2 . 0.9900 ?
C5B H5B1 . 0.9900 ?
C5B H5B2 . 0.9900 ?
C6B C7B . 1.536(3) ?

loop_
_geom_hbond_atom_site_label_D
_geom_hbond_atom_site_label_H
_geom_hbond_atom_site_label_A
_geom_hbond_site_symmetry_A
_geom_hbond_distance_DH
_geom_hbond_distance_HA
_geom_hbond_distance_DA
_geom_hbond_angle_DHA
_geom_hbond_publ_flag
O1W H1W1 O6 2 0.92 1.94 2.840(2) 165.5 yes
O1W H2W1 O5W 6_556 0.83 2.61 3.120(4) 121.2 yes
O1W H2W1 O3B 3_456 0.83 2.23 3.001(2) 154.1 yes
O2W H2W2 O4 5_656 0.93 1.83 2.754(2) 171.3 yes
O4WA H2W4 O4B 6_556 0.91 2.44 2.993(2) 119.1 yes
O4WA H2W4 N2B 6_556 0.91 2.02 2.895(3) 160.9 yes
O5W H5WC O6B 3_455 0.85 1.95 2.774(3) 162.4 yes
O4WB H3W4 O4B 6_556 0.85 2.09 2.848(9) 148.7 yes
O4WB H4W4 O6B 3_455 0.88 2.15 3.024(9) 174.0 yes

loop_
_geom_torsion_atom_site_label_1
_geom_torsion_atom_site_label_2
_geom_torsion_atom_site_label_3
_geom_torsion_atom_site_label_4
_geom_torsion_site_symmetry_1
_geom_torsion_site_symmetry_2
_geom_torsion_site_symmetry_3
_geom_torsion_site_symmetry_4
_geom_torsion
_geom_torsion_publ_flag
O3B K4A K4B O3W . . . . -136.2(12) ?
O7B K4A K4B O3W 8_566 . . . 97.0(17) ?
O4B K4A K4B O3W . . . . -172.4(19) ?
O2W K4A K4B O3W . . . . -23(2) ?
O6 K4A K4B O3W 6_656 . . . -75.9(16) ?
C1B K4A K4B O3W . . . . -135.8(14) ?
C2B K4A K4B O3W . . . . -151.6(18) ?
C7B K4A K4B O3W 8_566 . . . 85.3(17) ?
K2 K4A K4B O3W . . . . -80.6(18) ?
K1 K4A K4B O3W 3_556 . . . 146.5(16) ?
O3W K4A K4B O4B . . . . 172.4(19) ?
O3B K4A K4B O4B . . . . 36.2(10) ?
O7B K4A K4B O4B 8_566 . . . -90.7(6) ?
O2W K4A K4B O4B . . . . 149.0(7) ?
O6 K4A K4B O4B 6_656 . . . 96.5(4) ?
C1B K4A K4B O4B . . . . 36.6(5) ?
C2B K4A K4B O4B . . . . 20.78(14) ?
C7B K4A K4B O4B 8_566 . . . -102.3(3) ?
K2 K4A K4B O4B . . . . 91.7(7) ?
K1 K4A K4B O4B 3_556 . . . -41.1(3) ?
O3W K4A K4B O6 . . . 6_656 75.9(16) ?
O3B K4A K4B O6 . . . 6_656 -60.3(10) ?
O7B K4A K4B O6 8_566 . . 6_656 172.8(3) ?
O4B K4A K4B O6 . . . 6_656 -96.5(4) ?
O2W K4A K4B O6 . . . 6_656 52.5(11) ?
C1B K4A K4B O6 . . . 6_656 -59.9(5) ?
C2B K4A K4B O6 . . . 6_656 -75.7(3) ?
C7B K4A K4B O6 8_566 . . 6_656 161.16(10) ?
K2 K4A K4B O6 . . . 6_656 -4.8(9) ?
K1 K4A K4B O6 3_556 . . 6_656 -137.6(2) ?
O3W K4A K4B O7 . . . 6_656 103(3) ?
O3B K4A K4B O7 . . . 6_656 -33(3) ?
O7B K4A K4B O7 8_566 . . 6_656 -159.8(13) ?
O4B K4A K4B O7 . . . 6_656 -69.2(17) ?
O2W K4A K4B O7 . . . 6_656 80(2) ?
O6 K4A K4B O7 6_656 . . 6_656 27.3(15) ?
C1B K4A K4B O7 . . . 6_656 -33(2) ?
C2B K4A K4B O7 . . . 6_656 -48.4(17) ?
C7B K4A K4B O7 8_566 . . 6_656 -171.5(16) ?
K2 K4A K4B O7 . . . 6_656 23(2) ?
K1 K4A K4B O7 3_556 . . 6_656 -110.2(18) ?
O3W K4A K4B O4WB . . . 6_656 -155(3) ?
O3B K4A K4B O4WB . . . 6_656 68.6(18) ?
O7B K4A K4B O4WB 8_566 . . 6_656 -58.3(17) ?
O4B K4A K4B O4WB . . . 6_656 32.4(12) ?
O2W K4A K4B O4WB . . . 6_656 -178.6(5) ?
O6 K4A K4B O4WB 6_656 . . 6_656 128.9(15) ?
C1B K4A K4B O4WB . . . 6_656 69.0(15) ?
C2B K4A K4B O4WB . . . 6_656 53.2(13) ?
C7B K4A K4B O4WB 8_566 . . 6_656 -69.9(14) ?
K2 K4A K4B O4WB . . . 6_656 124.2(12) ?
K1 K4A K4B O4WB 3_556 . . 6_656 -8.7(14) ?
O3W K4A K4B O7B . . . 8_566 -97.0(17) ?
O3B K4A K4B O7B . . . 8_566 126.8(13) ?
O4B K4A K4B O7B . . . 8_566 90.7(6) ?
O2W K4A K4B O7B . . . 8_566 -120.4(13) ?
O6 K4A K4B O7B 6_656 . . 8_566 -172.8(3) ?
C1B K4A K4B O7B . . . 8_566 127.3(8) ?
C2B K4A K4B O7B . . . 8_566 111.5(5) ?
C7B K4A K4B O7B 8_566 . . 8_566 -11.7(3) ?
K2 K4A K4B O7B . . . 8_566 -177.6(12) ?
K1 K4A K4B O7B 3_556 . . 8_566 49.6(5) ?
O3W K4A K4B O5W . . . 6_656 -110(3) ?
O3B K4A K4B O5W . . . 6_656 113.5(19) ?
O7B K4A K4B O5W 8_566 . . 6_656 -13(3) ?
O4B K4A K4B O5W . . . 6_656 77(2) ?
O2W K4A K4B O5W . . . 6_656 -133.8(18) ?
O6 K4A K4B O5W 6_656 . . 6_656 174(2) ?
C1B K4A K4B O5W . . . 6_656 114(2) ?
C2B K4A K4B O5W . . . 6_656 98(2) ?
C7B K4A K4B O5W 8_566 . . 6_656 -25(2) ?
K2 K4A K4B O5W . . . 6_656 169.0(15) ?
K1 K4A K4B O5W 3_556 . . 6_656 36(2) ?
O3W K4A K4B O3B . . . . 136.2(12) ?
O7B K4A K4B O3B 8_566 . . . -126.8(13) ?
O4B K4A K4B O3B . . . . -36.2(10) ?
O2W K4A K4B O3B . . . . 112.8(14) ?
O6 K4A K4B O3B 6_656 . . . 60.3(10) ?
C1B K4A K4B O3B . . . . 0.4(5) ?
C2B K4A K4B O3B . . . . -15.4(9) ?
C7B K4A K4B O3B 8_566 . . . -138.5(10) ?
K2 K4A K4B O3B . . . . 55.6(6) ?
K1 K4A K4B O3B 3_556 . . . -77.3(8) ?
O3W K4A K4B C2B . . . . 151.6(18) ?
O3B K4A K4B C2B . . . . 15.4(9) ?
O7B K4A K4B C2B 8_566 . . . -111.5(5) ?
O4B K4A K4B C2B . . . . -20.78(14) ?
O2W K4A K4B C2B . . . . 128.2(9) ?
O6 K4A K4B C2B 6_656 . . . 75.7(3) ?
C1B K4A K4B C2B . . . . 15.8(4) ?
C7B K4A K4B C2B 8_566 . . . -123.12(18) ?
K2 K4A K4B C2B . . . . 71.0(7) ?
K1 K4A K4B C2B 3_556 . . . -61.87(15) ?
O3W K4A K4B O6B . . . 8_566 -108.1(18) ?
O3B K4A K4B O6B . . . 8_566 115.7(7) ?
O7B K4A K4B O6B 8_566 . . 8_566 -11.2(10) ?
O4B K4A K4B O6B . . . 8_566 79.5(5) ?
O2W K4A K4B O6B . . . 8_566 -131.5(8) ?
O6 K4A K4B O6B 6_656 . . 8_566 176.0(7) ?
C1B K4A K4B O6B . . . 8_566 116.1(4) ?
C2B K4A K4B O6B . . . 8_566 100.3(5) ?
C7B K4A K4B O6B 8_566 . . 8_566 -22.8(6) ?
K2 K4A K4B O6B . . . 8_566 171.2(3) ?
K1 K4A K4B O6B 3_556 . . 8_566 38.4(4) ?
O3W K4A K4B K1 . . . 3_556 -146.5(16) ?
O3B K4A K4B K1 . . . 3_556 77.3(8) ?
O7B K4A K4B K1 8_566 . . 3_556 -49.6(5) ?
O4B K4A K4B K1 . . . 3_556 41.1(3) ?
O2W K4A K4B K1 . . . 3_556 -170.0(10) ?
O6 K4A K4B K1 6_656 . . 3_556 137.6(2) ?
C1B K4A K4B K1 . . . 3_556 77.7(3) ?
C2B K4A K4B K1 . . . 3_556 61.87(15) ?
C7B K4A K4B K1 8_566 . . 3_556 -61.3(2) ?
K2 K4A K4B K1 . . . 3_556 132.8(7) ?
N4 Ni1 O1 C7 . . . . 4.19(14) ?
O2 Ni1 O1 C7 . . . . -174.48(14) ?
N4 Ni1 N1 C2 . . . . 175.16(14) ?
O2 Ni1 N1 C2 . . . . -6.16(14) ?
N4 Ni1 N1 N2 . . . . -1.06(16) ?
O2 Ni1 N1 N2 . . . . 177.62(15) ?
C2 N1 N2 C4 . . . . -86.08(19) ?
Ni1 N1 N2 C4 . . . . 90.13(17) ?
C2 N1 N2 C3 . . . . 154.28(16) ?
Ni1 N1 N2 C3 . . . . -29.5(2) ?
C2 N1 N2 K3A . . . 6_556 30.35(19) ?
Ni1 N1 N2 K3A . . . 6_556 -153.43(12) ?
C2 N1 N2 K3B . . . 6_556 35.4(4) ?
Ni1 N1 N2 K3B . . . 6_556 -148.4(3) ?
C5 N3 N4 C6 . . . . 98.02(19) ?
C3 N3 N4 C6 . . . . -142.21(17) ?
K2 N3 N4 C6 6_556 . . . -29.02(19) ?
C5 N3 N4 Ni1 . . . . -89.34(18) ?
C3 N3 N4 Ni1 . . . . 30.4(2) ?
K2 N3 N4 Ni1 6_556 . . . 143.62(10) ?
N1 Ni1 N4 C6 . . . . 173.36(15) ?
O1 Ni1 N4 C6 . . . . -6.73(14) ?
N1 Ni1 N4 N3 . . . . 0.65(16) ?
O1 Ni1 N4 N3 . . . . -179.44(15) ?
K1 O3 C1 O2 5_656 . . . -105.7(2) ?
K2 O3 C1 O2 . . . . 33.8(2) ?
K1 O3 C1 O2 . . . . 130.80(17) ?
K1 O3 C1 C2 5_656 . . . 75.6(3) ?
K2 O3 C1 C2 . . . . -144.95(15) ?
K1 O3 C1 C2 . . . . -47.91(18) ?
K1 O3 C1 K2 5_656 . . . -139.4(2) ?
K1 O3 C1 K2 . . . . 97.04(7) ?
K1 O3 C1 K1 5_656 . . . 123.5(2) ?
K2 O3 C1 K1 . . . . -97.04(7) ?
Ni1 O2 C1 O3 . . . . 173.77(16) ?
K2 O2 C1 O3 . . . . -32.75(19) ?
Ni1 O2 C1 C2 . . . . -7.5(2) ?
K2 O2 C1 C2 . . . . 146.01(14) ?
Ni1 O2 C1 K2 . . . . -153.48(10) ?
Ni1 O2 C1 K1 . . . . -110.71(16) ?
K2 O2 C1 K1 . . . . 42.77(17) ?
K3A O4 C2 N1 6_556 . . . -34.1(3) ?
K3B O4 C2 N1 6_556 . . . -38.5(4) ?
K1 O4 C2 N1 . . . . -137.41(19) ?
K3A O4 C2 C1 6_556 . . . 145.53(17) ?
K3B O4 C2 C1 6_556 . . . 141.1(3) ?
K1 O4 C2 C1 . . . . 42.23(18) ?
K3A O4 C2 K1 6_556 . . . 103.30(14) ?
K3B O4 C2 K1 6_556 . . . 98.9(3) ?
K3B O4 C2 K3A 6_556 . . 6_556 -4.4(3) ?
K1 O4 C2 K3A . . . 6_556 -103.30(14) ?
K3A O4 C2 K3B 6_556 . . 6_556 4.4(3) ?
K1 O4 C2 K3B . . . 6_556 -98.9(3) ?
N2 N1 C2 O4 . . . . -0.1(3) ?
Ni1 N1 C2 O4 . . . . -176.74(17) ?
N2 N1 C2 C1 . . . . -179.80(15) ?
Ni1 N1 C2 C1 . . . . 3.6(2) ?
N2 N1 C2 K1 . . . . -88.3(2) ?
Ni1 N1 C2 K1 . . . . 95.1(2) ?
N2 N1 C2 K3A . . . 6_556 -24.43(16) ?
Ni1 N1 C2 K3A . . . 6_556 158.96(12) ?
N2 N1 C2 K3B . . . 6_556 -28.6(3) ?
Ni1 N1 C2 K3B . . . 6_556 154.8(3) ?
O3 C1 C2 O4 . . . . 1.9(3) ?
O2 C1 C2 O4 . . . . -176.93(17) ?
K2 C1 C2 O4 . . . . -87.6(3) ?
K1 C1 C2 O4 . . . . -36.38(17) ?
O3 C1 C2 N1 . . . . -178.40(17) ?
O2 C1 C2 N1 . . . . 2.8(2) ?
K2 C1 C2 N1 . . . . 92.1(2) ?
K1 C1 C2 N1 . . . . 143.32(14) ?
O3 C1 C2 K1 . . . . 38.29(16) ?
O2 C1 C2 K1 . . . . -140.55(16) ?
K2 C1 C2 K1 . . . . -51.2(2) ?
O3 C1 C2 K3A . . . 6_556 59.6(3) ?
O2 C1 C2 K3A . . . 6_556 -119.2(2) ?
K2 C1 C2 K3A . . . 6_556 -29.9(4) ?
K1 C1 C2 K3A . . . 6_556 21.3(2) ?
O3 C1 C2 K3B . . . 6_556 65.7(5) ?
O2 C1 C2 K3B . . . 6_556 -113.1(4) ?
K2 C1 C2 K3B . . . 6_556 -23.8(5) ?
K1 C1 C2 K3B . . . 6_556 27.4(4) ?
N4 N3 C3 N2 . . . . -69.27(19) ?
C5 N3 C3 N2 . . . . 51.86(19) ?
K2 N3 C3 N2 6_556 . . . 174.98(11) ?
N1 N2 C3 N3 . . . . 68.50(19) ?
C4 N2 C3 N3 . . . . -52.22(19) ?
K3A N2 C3 N3 6_556 . . . -171.85(14) ?
K3B N2 C3 N3 6_556 . . . -175.6(3) ?
C5 O5 C4 N2 . . . . -59.19(19) ?
N1 N2 C4 O5 . . . . -64.63(19) ?
C3 N2 C4 O5 . . . . 55.24(19) ?
K3A N2 C4 O5 6_556 . . . 179.06(14) ?
K3B N2 C4 O5 6_556 . . . 177.64(17) ?
C4 O5 C5 N3 . . . . 59.2(2) ?
N4 N3 C5 O5 . . . . 65.7(2) ?
C3 N3 C5 O5 . . . . -54.8(2) ?
K2 N3 C5 O5 6_556 . . . -171.15(11) ?
K4B O6 C6 N4 6_556 . . . 151.4(4) ?
K2 O6 C6 N4 6_556 . . . 33.0(3) ?
K4A O6 C6 N4 6_556 . . . 135.77(18) ?
K4B O6 C6 C7 6_556 . . . -29.9(5) ?
K2 O6 C6 C7 6_556 . . . -148.30(14) ?
K4A O6 C6 C7 6_556 . . . -45.5(3) ?
K4B O6 C6 K2 6_556 . . 6_556 118.4(4) ?
K4A O6 C6 K2 6_556 . . 6_556 102.78(16) ?
N3 N4 C6 O6 . . . . -0.5(3) ?
Ni1 N4 C6 O6 . . . . -173.90(17) ?
N3 N4 C6 C7 . . . . -179.34(15) ?
Ni1 N4 C6 C7 . . . . 7.3(2) ?
N3 N4 C6 K2 . . . 6_556 23.05(15) ?
Ni1 N4 C6 K2 . . . 6_556 -150.34(10) ?
K3A O7 C7 O1 . . . . 12.2(4) ?
K3B O7 C7 O1 . . . . 4.8(6) ?
K4B O7 C7 O1 6_556 . . . -151.0(4) ?
K3A O7 C7 C6 . . . . -167.15(17) ?
K3B O7 C7 C6 . . . . -174.6(5) ?
K4B O7 C7 C6 6_556 . . . 29.6(4) ?
Ni1 O1 C7 O7 . . . . 179.31(18) ?
Ni1 O1 C7 C6 . . . . -1.3(2) ?
O6 C6 C7 O7 . . . . -3.3(3) ?
N4 C6 C7 O7 . . . . 175.6(2) ?
K2 C6 C7 O7 6_556 . . . -60.2(4) ?
O6 C6 C7 O1 . . . . 177.25(18) ?
N4 C6 C7 O1 . . . . -3.8(2) ?
K2 C6 C7 O1 6_556 . . . 120.4(2) ?
N4B Ni1B O1B C7B . . . . 6.27(14) ?
O2B Ni1B O1B C7B . . . . -171.86(14) ?
N1B Ni1B O2B C1B . . . . 9.98(14) ?
O1B Ni1B O2B C1B . . . . -169.56(14) ?
N1B Ni1B O2B K2 . . . . -99.18(14) ?
O1B Ni1B O2B K2 . . . . 81.28(13) ?
N4B Ni1B N1B C2B . . . . 172.86(15) ?
O2B Ni1B N1B C2B . . . . -9.00(15) ?
N4B Ni1B N1B N2B . . . . -0.66(16) ?
O2B Ni1B N1B N2B . . . . 177.48(16) ?
C2B N1B N2B C4B . . . . -83.8(2) ?
Ni1B N1B N2B C4B . . . . 89.67(18) ?
C2B N1B N2B C3B . . . . 156.56(17) ?
Ni1B N1B N2B C3B . . . . -29.9(2) ?
C5B N3B N4B C6B . . . . 98.5(2) ?
C3B N3B N4B C6B . . . . -141.70(17) ?
K2 N3B N4B C6B 6_656 . . . -36.42(18) ?
C5B N3B N4B Ni1B . . . . -89.30(18) ?
C3B N3B N4B Ni1B . . . . 30.5(2) ?
K2 N3B N4B Ni1B 6_656 . . . 135.82(11) ?
N1B Ni1B N4B C6B . . . . 172.60(15) ?
O1B Ni1B N4B C6B . . . . -7.82(15) ?
N1B Ni1B N4B N3B . . . . 0.35(17) ?
O1B Ni1B N4B N3B . . . . 179.92(16) ?
K4A O3B C1B O2B . . . . 134.87(18) ?
K2 O3B C1B O2B . . . . 42.1(2) ?
K4B O3B C1B O2B . . . . 135.1(3) ?
K4A O3B C1B C2B . . . . -43.4(2) ?
K2 O3B C1B C2B . . . . -136.21(15) ?
K4B O3B C1B C2B . . . . -43.2(3) ?
K4A O3B C1B K2 . . . . 92.80(8) ?
K4B O3B C1B K2 . . . . 93.0(3) ?
K2 O3B C1B K4A . . . . -92.80(8) ?
K4B O3B C1B K4A . . . . 0.2(3) ?
Ni1B O2B C1B O3B . . . . 172.58(16) ?
K2 O2B C1B O3B . . . . -35.41(19) ?
Ni1B O2B C1B C2B . . . . -9.1(2) ?
K2 O2B C1B C2B . . . . 142.93(16) ?
Ni1B O2B C1B K2 . . . . -152.01(9) ?
Ni1B O2B C1B K4A . . . . -114.02(18) ?
K2 O2B C1B K4A . . . . 37.99(18) ?
K1 O4B C2B N1B 3_556 . . . 113.4(2) ?
K4B O4B C2B N1B . . . . -123.6(4) ?
K4A O4B C2B N1B . . . . -140.3(2) ?
K1 O4B C2B C1B 3_556 . . . -67.2(3) ?
K4B O4B C2B C1B . . . . 55.8(4) ?
K4A O4B C2B C1B . . . . 39.1(2) ?
K1 O4B C2B K4A 3_556 . . . -106.3(2) ?
K4B O4B C2B K4A . . . . 16.7(4) ?
K1 O4B C2B K4B 3_556 . . . -123.0(5) ?
K4A O4B C2B K4B . . . . -16.7(4) ?
N2B N1B C2B O4B . . . . -0.2(3) ?
Ni1B N1B C2B O4B . . . . -174.38(18) ?
N2B N1B C2B C1B . . . . -179.70(15) ?
Ni1B N1B C2B C1B . . . . 6.1(2) ?
N2B N1B C2B K4A . . . . -87.5(3) ?
Ni1B N1B C2B K4A . . . . 98.3(2) ?
N2B N1B C2B K4B . . . . -73.8(5) ?
Ni1B N1B C2B K4B . . . . 112.1(4) ?
O3B C1B C2B O4B . . . . 1.1(3) ?
O2B C1B C2B O4B . . . . -177.33(18) ?
K2 C1B C2B O4B . . . . -73.7(3) ?
K4A C1B C2B O4B . . . . -33.06(18) ?
O3B C1B C2B N1B . . . . -179.34(18) ?
O2B C1B C2B N1B . . . . 2.2(2) ?
K2 C1B C2B N1B . . . . 105.8(2) ?
K4A C1B C2B N1B . . . . 146.49(15) ?
O3B C1B C2B K4A . . . . 34.17(17) ?
O2B C1B C2B K4A . . . . -144.27(17) ?
K2 C1B C2B K4A . . . . -40.66(17) ?
O3B C1B C2B K4B . . . . 42.3(3) ?
O2B C1B C2B K4B . . . . -136.1(3) ?
K2 C1B C2B K4B . . . . -32.5(3) ?
K4A C1B C2B K4B . . . . 8.1(3) ?
N4B N3B C3B N2B . . . . -69.1(2) ?
C5B N3B C3B N2B . . . . 51.8(2) ?
K2 N3B C3B N2B 6_656 . . . -177.62(12) ?
N1B N2B C3B N3B . . . . 68.8(2) ?
C4B N2B C3B N3B . . . . -52.1(2) ?
C5B O5B C4B N2B . . . . -59.4(2) ?
N1B N2B C4B O5B . . . . -64.8(2) ?
C3B N2B C4B O5B . . . . 55.4(2) ?
C4B O5B C5B N3B . . . . 58.9(2) ?
N4B N3B C5B O5B . . . . 65.6(2) ?
C3B N3B C5B O5B . . . . -54.5(2) ?
K2 N3B C5B O5B 6_656 . . . -170.11(11) ?
K2 O6B C6B N4B 6_656 . . . 41.0(3) ?
K1 O6B C6B N4B 6_656 . . . 148.43(18) ?
K4B O6B C6B N4B 8_565 . . . -128.0(4) ?
K2 O6B C6B C7B 6_656 . . . -140.07(15) ?
K1 O6B C6B C7B 6_656 . . . -32.6(2) ?
K4B O6B C6B C7B 8_565 . . . 50.9(4) ?
K1 O6B C6B K2 6_656 . . 6_656 107.42(14) ?
K4B O6B C6B K2 8_565 . . 6_656 -169.0(3) ?
N3B N4B C6B O6B . . . . -0.7(3) ?
Ni1B N4B C6B O6B . . . . -173.75(18) ?
N3B N4B C6B C7B . . . . -179.74(15) ?
Ni1B N4B C6B C7B . . . . 7.2(2) ?
N3B N4B C6B K2 . . . 6_656 30.15(15) ?
Ni1B N4B C6B K2 . . . 6_656 -142.88(10) ?
K4A O7B C7B O1B 8_565 . . . 117.66(19) ?
K3B O7B C7B O1B . . . . -48.1(4) ?
K3A O7B C7B O1B . . . . -51.5(3) ?
K1 O7B C7B O1B 6_656 . . . -151.74(17) ?
K4B O7B C7B O1B 8_565 . . . 125.8(4) ?
K4A O7B C7B C6B 8_565 . . . -61.2(2) ?
K3B O7B C7B C6B . . . . 133.0(3) ?
K3A O7B C7B C6B . . . . 129.56(17) ?
K1 O7B C7B C6B 6_656 . . . 29.4(2) ?
K4B O7B C7B C6B 8_565 . . . -53.1(4) ?
K3B O7B C7B K4A . . . 8_565 -165.7(3) ?
K3A O7B C7B K4A . . . 8_565 -169.2(2) ?
K1 O7B C7B K4A 6_656 . . 8_565 90.60(11) ?
K4B O7B C7B K4A 8_565 . . 8_565 8.2(3) ?
Ni1B O1B C7B O7B . . . . 177.15(17) ?
Ni1B O1B C7B C6B . . . . -3.9(2) ?
Ni1B O1B C7B K4A . . . 8_565 -123.19(13) ?
O6B C6B C7B O7B . . . . -2.1(3) ?
N4B C6B C7B O7B . . . . 177.02(18) ?
K2 C6B C7B O7B 6_656 . . . -67.7(3) ?
O6B C6B C7B O1B . . . . 178.91(19) ?
N4B C6B C7B O1B . . . . -2.0(2) ?
K2 C6B C7B O1B 6_656 . . . 113.3(2) ?
O6B C6B C7B K4A . . . 8_565 -41.5(2) ?
N4B C6B C7B K4A . . . 8_565 137.66(14) ?
K2 C6B C7B K4A 6_656 . . 8_565 -107.1(2) ?

_cod_database_fobs_code 2243760
